data_4084635
loop_
_publ_author_name
'Wang, Lingfang'
'Kefalidis, Christos E.'
'Roisnel, Thierry'
'Sinbandhit, Sourisak'
'Maron, Laurent'
'Carpentier, Jean-Fran\,cois'
'Sarazin, Yann'

_publ_section_title
;
 Structure vs119Sn NMR Chemical Shift in Three-Coordinated Tin(II)
 Complexes: Experimental Data and Predictive DFT Computations
;
_journal_issue 11
_journal_name_full Organometallics
_journal_page_first 2139
_journal_paper_doi 10.1021/om5007566
_journal_volume 34
_journal_year 2015
_chemical_compound_source 'synthesis as described'
_chemical_formula_moiety 'C72 H60 O4 Si4 Sn2'
_chemical_formula_sum 'C72 H60 O4 Si4 Sn2'
_chemical_formula_weight 1338.94
_chemical_name_systematic
;
 ?
;
_space_group_IT_number 2
_symmetry_cell_setting triclinic
_symmetry_Int_Tables_number 2
_symmetry_space_group_name_Hall '-P 1'
_symmetry_space_group_name_H-M 'P -1'
_atom_sites_solution_hydrogens geom
_atom_sites_solution_primary direct
_atom_sites_solution_secondary difmap
_audit_conform_dict_location ftp://ftp.iucr.org/pub/cif_core.dic
_audit_conform_dict_name cif_core.dic
_audit_conform_dict_version 2.3
_audit_creation_date 2013-04-23T14:27:53-00:00
_audit_creation_method 'WinGX routine CIF_UPDATE'
_cell_angle_alpha 83.641(2)
_cell_angle_beta 89.206(2)
_cell_angle_gamma 70.997(2)
_cell_formula_units_Z 2
_cell_length_a 11.1634(5)
_cell_length_b 14.7460(6)
_cell_length_c 22.1742(10)
_cell_measurement_reflns_used 7968
_cell_measurement_temperature 150(2)
_cell_measurement_theta_max 25.86
_cell_measurement_theta_min 2.49
_cell_measurement_wavelength 0.71073
_cell_volume 3429.1(3)
_computing_cell_refinement 'Bruker APEX2 (Bruker, 2006)'
_computing_data_collection 'Bruker APEX2 (Bruker, 2006)'
_computing_data_reduction 'Bruker APEX2 (Bruker, 2006)'
_computing_molecular_graphics 'Ortep-3 for Windows (Farrugia, 1997)'
_computing_publication_material
;
           WinGX publication routines (Farrugia, 2012),
           CRYSCAL (T. Roisnel, local program)
;
_computing_structure_refinement 'SHELXL-97 (Sheldrick, 1997)'
_computing_structure_solution 'SIR97 (Altomare et al., 1999)'
_diffrn_ambient_temperature 150(2)
_diffrn_detector 'CCD plate'
_diffrn_measured_fraction_theta_full 0.988
_diffrn_measured_fraction_theta_max 0.988
_diffrn_measurement_device_type 'APEXII, Bruker-AXS'
_diffrn_measurement_method 'CCD rotation images, thin slices'
_diffrn_radiation_monochromator graphite
_diffrn_radiation_probe x-ray
_diffrn_radiation_type MoK\a
_diffrn_radiation_wavelength 0.71073
_diffrn_reflns_av_R_equivalents 0.0417
_diffrn_reflns_av_unetI/netI 0.0708
_diffrn_reflns_limit_h_max 14
_diffrn_reflns_limit_h_min -14
_diffrn_reflns_limit_k_max 19
_diffrn_reflns_limit_k_min -13
_diffrn_reflns_limit_l_max 25
_diffrn_reflns_limit_l_min -28
_diffrn_reflns_number 34505
_diffrn_reflns_theta_full 27.46
_diffrn_reflns_theta_max 27.46
_diffrn_reflns_theta_min 2.94
_exptl_absorpt_coefficient_mu 0.843
_exptl_absorpt_correction_T_max 0.943
_exptl_absorpt_correction_T_min 0.810
_exptl_absorpt_correction_type multi-scan
_exptl_absorpt_process_details
;
  [Sheldrick, G.M. (2002). SADABS Bruker AXS Inc., Madison, Wisconsin, USA]
;
_exptl_crystal_colour colourless
_exptl_crystal_density_diffrn 1.297
_exptl_crystal_density_method 'not measured'
_exptl_crystal_description prism
_exptl_crystal_F_000 1360
_exptl_crystal_size_max 0.24
_exptl_crystal_size_mid 0.15
_exptl_crystal_size_min 0.07
_platon_squeeze_details
;
;
_refine_diff_density_max 0.793
_refine_diff_density_min -0.66
_refine_diff_density_rms 0.102
_refine_ls_extinction_method none
_refine_ls_goodness_of_fit_ref 1.029
_refine_ls_hydrogen_treatment constr
_refine_ls_matrix_type full
_refine_ls_number_parameters 739
_refine_ls_number_reflns 15524
_refine_ls_number_restraints 0
_refine_ls_restrained_S_all 1.029
_refine_ls_R_factor_all 0.0645
_refine_ls_R_factor_gt 0.0422
_refine_ls_shift/su_max 0.003
_refine_ls_shift/su_mean 0
_refine_ls_structure_factor_coef Fsqd
_refine_ls_weighting_details 'calc w=1/[\s^2^(Fo^2^)+(0.0429P)^2^+0.0000P] where P=(Fo^2^+2Fc^2^)/3'
_refine_ls_weighting_scheme calc
_refine_ls_wR_factor_gt 0.0947
_refine_ls_wR_factor_ref 0.1045
_reflns_number_gt 11114
_reflns_number_total 15524
_reflns_threshold_expression >2sigma(I)
_cod_data_source_file om5007566_si_001.cif
_cod_data_source_block {Sn{OSiPh3}2}2
_cod_depositor_comments 'Adding full bibliography for 4084635--4084638.cif.'
_cod_database_code 4084635

loop_
_symmetry_equiv_pos_as_xyz
'x, y, z'
'-x, -y, -z'

loop_
_atom_site_label
_atom_site_type_symbol
_atom_site_fract_x
_atom_site_fract_y
_atom_site_fract_z
_atom_site_U_iso_or_equiv
_atom_site_adp_type
_atom_site_occupancy
_atom_site_symmetry_multiplicity
_atom_site_calc_flag
_atom_site_refinement_flags
Sn1 Sn 0.41877(2) 0.128197(17) 0.668238(10) 0.02289(7) Uani 1 1 d .
O1 O 0.2392(2) 0.18401(17) 0.63764(10) 0.0296(6) Uani 1 1 d .
Si1 Si 0.12681(9) 0.19635(7) 0.58917(4) 0.0229(2) Uani 1 1 d .
C1 C 0.0361(3) 0.1132(2) 0.61719(15) 0.0273(8) Uani 1 1 d .
C2 C 0.0256(4) 0.0392(3) 0.58543(17) 0.0337(9) Uani 1 1 d .
H2 H 0.062 0.0314 0.5466 0.04 Uiso 1 1 calc R
C3 C -0.0377(4) -0.0236(3) 0.6099(2) 0.0456(11) Uani 1 1 d .
H3 H -0.0439 -0.0736 0.5879 0.055 Uiso 1 1 calc R
C4 C -0.0904(4) -0.0126(3) 0.6657(2) 0.0507(12) Uani 1 1 d .
H4 H -0.1335 -0.0553 0.682 0.061 Uiso 1 1 calc R
C5 C -0.0825(4) 0.0594(3) 0.69871(19) 0.0437(11) Uani 1 1 d .
H5 H -0.1195 0.0664 0.7375 0.052 Uiso 1 1 calc R
C6 C -0.0188(4) 0.1215(3) 0.67390(17) 0.0348(9) Uani 1 1 d .
H6 H -0.0129 0.1711 0.6965 0.042 Uiso 1 1 calc R
C7 C 0.1920(3) 0.1658(2) 0.51275(14) 0.0243(8) Uani 1 1 d .
C8 C 0.1472(4) 0.2278(3) 0.45957(15) 0.0303(8) Uani 1 1 d .
H8 H 0.078 0.2855 0.4614 0.036 Uiso 1 1 calc R
C9 C 0.2023(4) 0.2064(3) 0.40404(16) 0.0366(10) Uani 1 1 d .
H9 H 0.1702 0.2496 0.3686 0.044 Uiso 1 1 calc R
C10 C 0.3031(4) 0.1230(3) 0.39977(17) 0.0386(10) Uani 1 1 d .
H10 H 0.3415 0.1092 0.3619 0.046 Uiso 1 1 calc R
C11 C 0.3473(4) 0.0599(3) 0.45186(17) 0.0364(9) Uani 1 1 d .
H11 H 0.415 0.0014 0.4497 0.044 Uiso 1 1 calc R
C12 C 0.2925(4) 0.0822(3) 0.50716(16) 0.0309(8) Uani 1 1 d .
H12 H 0.325 0.0386 0.5425 0.037 Uiso 1 1 calc R
C13 C 0.0205(3) 0.3244(2) 0.58167(14) 0.0251(8) Uani 1 1 d .
C14 C 0.0628(4) 0.3978(3) 0.59913(15) 0.0311(8) Uani 1 1 d .
H14 H 0.1453 0.3815 0.6167 0.037 Uiso 1 1 calc R
C15 C -0.0142(4) 0.4936(3) 0.59105(17) 0.0389(10) Uani 1 1 d .
H15 H 0.0172 0.542 0.6025 0.047 Uiso 1 1 calc R
C16 C -0.1337(4) 0.5195(3) 0.56708(16) 0.0364(9) Uani 1 1 d .
H16 H -0.1861 0.5852 0.5625 0.044 Uiso 1 1 calc R
C17 C -0.1781(4) 0.4488(3) 0.54953(17) 0.0370(9) Uani 1 1 d .
H17 H -0.2613 0.466 0.5326 0.044 Uiso 1 1 calc R
C18 C -0.1023(3) 0.3534(3) 0.55655(15) 0.0289(8) Uani 1 1 d .
H18 H -0.1342 0.306 0.544 0.035 Uiso 1 1 calc R
Si2 Si 0.36320(9) 0.02658(7) 0.80464(4) 0.0227(2) Uani 1 1 d .
O2 O 0.3414(2) 0.12795(16) 0.75900(9) 0.0242(5) Uani 1 1 d .
C21 C 0.3877(3) -0.0712(2) 0.75403(14) 0.0232(7) Uani 1 1 d .
C22 C 0.2931(3) -0.0692(3) 0.71281(15) 0.0301(8) Uani 1 1 d .
H22 H 0.2141 -0.0185 0.7111 0.036 Uiso 1 1 calc R
C23 C 0.3138(4) -0.1413(3) 0.67405(16) 0.0363(9) Uani 1 1 d .
H23 H 0.2491 -0.1385 0.6459 0.044 Uiso 1 1 calc R
C24 C 0.4274(4) -0.2165(3) 0.67618(16) 0.0347(9) Uani 1 1 d .
H24 H 0.4403 -0.2656 0.6501 0.042 Uiso 1 1 calc R
C25 C 0.5214(4) -0.2196(3) 0.71643(16) 0.0332(9) Uani 1 1 d .
H25 H 0.5999 -0.2707 0.7181 0.04 Uiso 1 1 calc R
C26 C 0.5015(3) -0.1475(3) 0.75498(15) 0.0289(8) Uani 1 1 d .
H26 H 0.5674 -0.1506 0.7826 0.035 Uiso 1 1 calc R
C27 C 0.2216(3) 0.0376(2) 0.85271(15) 0.0254(8) Uani 1 1 d .
C28 C 0.1607(4) -0.0318(3) 0.85787(17) 0.0359(9) Uani 1 1 d .
H28 H 0.1914 -0.0867 0.8363 0.043 Uiso 1 1 calc R
C29 C 0.0560(4) -0.0215(3) 0.89419(19) 0.0443(11) Uani 1 1 d .
H29 H 0.0157 -0.0694 0.8972 0.053 Uiso 1 1 calc R
C30 C 0.0100(4) 0.0572(3) 0.92584(18) 0.0444(11) Uani 1 1 d .
H30 H -0.0621 0.0637 0.9504 0.053 Uiso 1 1 calc R
C31 C 0.0687(4) 0.1274(3) 0.92193(17) 0.0414(10) Uani 1 1 d .
H31 H 0.0364 0.1826 0.9432 0.05 Uiso 1 1 calc R
C32 C 0.1755(4) 0.1159(3) 0.88650(16) 0.0352(9) Uani 1 1 d .
H32 H 0.218 0.1624 0.8853 0.042 Uiso 1 1 calc R
C33 C 0.5085(3) 0.0005(2) 0.85391(15) 0.0254(8) Uani 1 1 d .
C34 C 0.5176(4) -0.0480(3) 0.91235(15) 0.0306(8) Uani 1 1 d .
H34 H 0.4473 -0.065 0.9281 0.037 Uiso 1 1 calc R
C35 C 0.6277(4) -0.0720(3) 0.94796(16) 0.0378(10) Uani 1 1 d .
H35 H 0.632 -0.1047 0.9877 0.045 Uiso 1 1 calc R
C36 C 0.7302(4) -0.0481(3) 0.92526(17) 0.0402(10) Uani 1 1 d .
H36 H 0.8056 -0.0644 0.9493 0.048 Uiso 1 1 calc R
C37 C 0.7235(4) 0.0002(3) 0.86684(18) 0.0419(10) Uani 1 1 d .
H37 H 0.7941 0.0168 0.8511 0.05 Uiso 1 1 calc R
C38 C 0.6143(4) 0.0235(3) 0.83221(16) 0.0347(9) Uani 1 1 d .
H38 H 0.6107 0.056 0.7925 0.042 Uiso 1 1 calc R
Sn2 Sn 0.23799(2) 0.279955(17) 0.759093(10) 0.02319(7) Uani 1 1 d .
O51 O 0.3413(2) 0.29138(18) 0.83054(10) 0.0302(6) Uani 1 1 d .
Si11 Si 0.31870(9) 0.35989(7) 0.88486(4) 0.0260(2) Uani 1 1 d .
C51 C 0.1693(3) 0.3628(3) 0.92555(16) 0.0284(8) Uani 1 1 d .
C52 C 0.0516(4) 0.3968(3) 0.89468(16) 0.0363(9) Uani 1 1 d .
H52 H 0.0482 0.4183 0.8525 0.044 Uiso 1 1 calc R
C53 C -0.0603(4) 0.3999(3) 0.92417(18) 0.0436(10) Uani 1 1 d .
H53 H -0.1382 0.4216 0.9017 0.052 Uiso 1 1 calc R
C54 C -0.0596(4) 0.3720(3) 0.98539(18) 0.0437(10) Uani 1 1 d .
H54 H -0.1364 0.3757 1.0056 0.052 Uiso 1 1 calc R
C55 C 0.0541(4) 0.3386(3) 1.01685(19) 0.0503(12) Uani 1 1 d .
H55 H 0.0558 0.3189 1.0592 0.06 Uiso 1 1 calc R
C56 C 0.1673(4) 0.3332(3) 0.98746(16) 0.0402(10) Uani 1 1 d .
H56 H 0.2449 0.3089 1.0102 0.048 Uiso 1 1 calc R
C57 C 0.4580(3) 0.3126(3) 0.93939(15) 0.0269(8) Uani 1 1 d .
C58 C 0.5392(4) 0.2181(3) 0.94383(16) 0.0342(9) Uani 1 1 d .
H58 H 0.5243 0.1749 0.9184 0.041 Uiso 1 1 calc R
C59 C 0.6426(4) 0.1847(3) 0.98471(17) 0.0383(9) Uani 1 1 d .
H59 H 0.6967 0.1196 0.9867 0.046 Uiso 1 1 calc R
C60 C 0.6661(4) 0.2457(3) 1.02202(18) 0.0443(11) Uani 1 1 d .
H60 H 0.7361 0.223 1.0499 0.053 Uiso 1 1 calc R
C61 C 0.5879(5) 0.3394(3) 1.0186(2) 0.0568(13) Uani 1 1 d .
H61 H 0.604 0.382 1.0441 0.068 Uiso 1 1 calc R
C62 C 0.4846(4) 0.3729(3) 0.97779(19) 0.0472(11) Uani 1 1 d .
H62 H 0.4312 0.4382 0.9761 0.057 Uiso 1 1 calc R
C63 C 0.3073(4) 0.4865(3) 0.85555(15) 0.0284(8) Uani 1 1 d .
C64 C 0.2069(4) 0.5676(3) 0.86472(17) 0.0390(10) Uani 1 1 d .
H64 H 0.1363 0.5597 0.8864 0.047 Uiso 1 1 calc R
C65 C 0.2049(4) 0.6612(3) 0.84334(18) 0.0463(11) Uani 1 1 d .
H65 H 0.1348 0.7154 0.8512 0.056 Uiso 1 1 calc R
C66 C 0.3046(5) 0.6739(3) 0.81104(19) 0.0479(11) Uani 1 1 d .
H66 H 0.3032 0.737 0.7958 0.057 Uiso 1 1 calc R
C67 C 0.4068(5) 0.5952(3) 0.8006(2) 0.0571(13) Uani 1 1 d .
H67 H 0.4755 0.604 0.7777 0.068 Uiso 1 1 calc R
C68 C 0.4097(4) 0.5024(3) 0.82355(19) 0.0489(11) Uani 1 1 d .
H68 H 0.4824 0.4489 0.8175 0.059 Uiso 1 1 calc R
O71 O 0.3921(2) 0.27200(16) 0.69637(9) 0.0229(5) Uani 1 1 d .
Si12 Si 0.47842(9) 0.33538(7) 0.66422(4) 0.0243(2) Uani 1 1 d .
C71 C 0.6169(3) 0.3219(3) 0.71530(15) 0.0283(8) Uani 1 1 d .
C72 C 0.6346(4) 0.2698(3) 0.77276(16) 0.0332(9) Uani 1 1 d .
H72 H 0.5736 0.2411 0.7877 0.04 Uiso 1 1 calc R
C73 C 0.7405(4) 0.2595(3) 0.80828(17) 0.0405(10) Uani 1 1 d .
H73 H 0.7509 0.2243 0.8475 0.049 Uiso 1 1 calc R
C74 C 0.8309(4) 0.2998(3) 0.78749(18) 0.0479(12) Uani 1 1 d .
H74 H 0.9038 0.2916 0.8119 0.057 Uiso 1 1 calc R
C75 C 0.8148(4) 0.3518(4) 0.73114(19) 0.0503(12) Uani 1 1 d .
H75 H 0.8772 0.379 0.7164 0.06 Uiso 1 1 calc R
C76 C 0.7071(4) 0.3649(3) 0.69543(17) 0.0436(11) Uani 1 1 d .
H76 H 0.6951 0.4034 0.6573 0.052 Uiso 1 1 calc R
C77 C 0.3808(4) 0.4640(3) 0.64250(16) 0.0295(8) Uani 1 1 d .
C78 C 0.2831(4) 0.5162(3) 0.6764(2) 0.0470(11) Uani 1 1 d .
H78 H 0.2621 0.4856 0.7131 0.056 Uiso 1 1 calc R
C79 C 0.2152(5) 0.6116(3) 0.6584(3) 0.0628(14) Uani 1 1 d .
H79 H 0.1493 0.646 0.683 0.075 Uiso 1 1 calc R
C80 C 0.2423(5) 0.6575(3) 0.6050(2) 0.0594(15) Uani 1 1 d .
H80 H 0.1938 0.7225 0.5919 0.071 Uiso 1 1 calc R
C81 C 0.3394(5) 0.6082(3) 0.5714(2) 0.0553(14) Uani 1 1 d .
H81 H 0.3603 0.6397 0.535 0.066 Uiso 1 1 calc R
C82 C 0.4080(4) 0.5131(3) 0.58936(17) 0.0434(11) Uani 1 1 d .
H82 H 0.4754 0.4801 0.565 0.052 Uiso 1 1 calc R
C83 C 0.5338(3) 0.2794(3) 0.59237(14) 0.0248(8) Uani 1 1 d .
C84 C 0.6574(4) 0.2194(3) 0.58408(16) 0.0302(8) Uani 1 1 d .
H84 H 0.7206 0.2115 0.6143 0.036 Uiso 1 1 calc R
C85 C 0.6903(4) 0.1711(3) 0.53314(16) 0.0362(9) Uani 1 1 d .
H85 H 0.7753 0.1316 0.5283 0.043 Uiso 1 1 calc R
C86 C 0.5989(4) 0.1808(3) 0.48934(16) 0.0357(9) Uani 1 1 d .
H86 H 0.6207 0.1464 0.4548 0.043 Uiso 1 1 calc R
C87 C 0.4754(4) 0.2403(3) 0.49542(16) 0.0320(9) Uani 1 1 d .
H87 H 0.4131 0.2476 0.4649 0.038 Uiso 1 1 calc R
C88 C 0.4433(3) 0.2893(3) 0.54637(15) 0.0279(8) Uani 1 1 d .
H88 H 0.3586 0.3302 0.5503 0.034 Uiso 1 1 calc R

loop_
_atom_site_aniso_label
_atom_site_aniso_U_11
_atom_site_aniso_U_22
_atom_site_aniso_U_33
_atom_site_aniso_U_23
_atom_site_aniso_U_13
_atom_site_aniso_U_12
Sn1 0.02319(13) 0.02369(13) 0.02160(13) -0.00274(9) 0.00097(10) -0.00736(11)
O1 0.0262(14) 0.0349(15) 0.0294(13) -0.0027(11) -0.0057(11) -0.0120(12)
Si1 0.0236(5) 0.0238(5) 0.0222(5) -0.0010(4) -0.0019(4) -0.0094(4)
C1 0.0230(19) 0.026(2) 0.0307(19) 0.0038(15) -0.0043(16) -0.0062(16)
C2 0.035(2) 0.032(2) 0.036(2) 0.0028(17) -0.0077(18) -0.0155(19)
C3 0.049(3) 0.041(3) 0.055(3) 0.005(2) -0.011(2) -0.029(2)
C4 0.043(3) 0.046(3) 0.065(3) 0.019(2) -0.005(2) -0.024(2)
C5 0.037(2) 0.050(3) 0.043(2) 0.010(2) 0.006(2) -0.017(2)
C6 0.031(2) 0.036(2) 0.035(2) -0.0001(17) -0.0027(18) -0.0086(19)
C7 0.0276(19) 0.0255(19) 0.0245(18) -0.0009(14) -0.0007(15) -0.0156(17)
C8 0.035(2) 0.027(2) 0.030(2) 0.0011(15) -0.0049(17) -0.0132(18)
C9 0.054(3) 0.040(2) 0.0231(19) 0.0022(17) -0.0018(18) -0.027(2)
C10 0.051(3) 0.047(3) 0.030(2) -0.0138(19) 0.0081(19) -0.030(2)
C11 0.039(2) 0.037(2) 0.040(2) -0.0151(18) 0.0105(19) -0.018(2)
C12 0.031(2) 0.031(2) 0.033(2) -0.0022(16) -0.0009(17) -0.0133(18)
C13 0.029(2) 0.0248(19) 0.0227(17) -0.0002(14) 0.0003(15) -0.0118(16)
C14 0.034(2) 0.032(2) 0.0279(19) -0.0020(16) -0.0051(16) -0.0117(18)
C15 0.049(3) 0.031(2) 0.041(2) -0.0053(18) -0.002(2) -0.019(2)
C16 0.043(2) 0.023(2) 0.039(2) -0.0020(16) -0.0001(19) -0.0061(19)
C17 0.028(2) 0.032(2) 0.044(2) -0.0006(18) -0.0053(18) -0.0016(18)
C18 0.027(2) 0.027(2) 0.033(2) -0.0023(15) 0.0008(16) -0.0108(17)
Si2 0.0240(5) 0.0224(5) 0.0218(5) 0.0020(4) -0.0018(4) -0.0091(4)
O2 0.0302(13) 0.0214(13) 0.0213(12) 0.0001(9) 0.0018(10) -0.0097(11)
C21 0.0265(19) 0.0220(18) 0.0192(17) 0.0024(14) -0.0031(15) -0.0067(16)
C22 0.026(2) 0.028(2) 0.032(2) 0.0005(16) -0.0072(16) -0.0033(17)
C23 0.039(2) 0.041(2) 0.027(2) -0.0026(17) -0.0103(18) -0.011(2)
C24 0.048(3) 0.031(2) 0.026(2) -0.0067(16) -0.0002(18) -0.013(2)
C25 0.031(2) 0.026(2) 0.039(2) -0.0018(16) 0.0032(18) -0.0054(17)
C26 0.028(2) 0.030(2) 0.0280(19) 0.0024(15) -0.0051(16) -0.0105(17)
C27 0.0228(18) 0.028(2) 0.0228(18) 0.0018(14) -0.0004(15) -0.0064(16)
C28 0.031(2) 0.038(2) 0.042(2) -0.0045(18) 0.0046(18) -0.0151(19)
C29 0.032(2) 0.047(3) 0.056(3) -0.001(2) 0.004(2) -0.018(2)
C30 0.029(2) 0.060(3) 0.037(2) 0.004(2) 0.0072(19) -0.008(2)
C31 0.046(3) 0.043(3) 0.030(2) -0.0050(18) 0.0108(19) -0.008(2)
C32 0.043(2) 0.033(2) 0.031(2) -0.0021(16) 0.0057(18) -0.015(2)
C33 0.0272(19) 0.0236(19) 0.0259(18) -0.0009(14) -0.0027(15) -0.0097(16)
C34 0.030(2) 0.035(2) 0.0254(19) 0.0012(16) -0.0029(16) -0.0102(18)
C35 0.042(2) 0.039(2) 0.028(2) 0.0028(17) -0.0063(18) -0.009(2)
C36 0.035(2) 0.049(3) 0.037(2) -0.0020(19) -0.0109(19) -0.014(2)
C37 0.031(2) 0.054(3) 0.045(2) 0.004(2) -0.0024(19) -0.022(2)
C38 0.037(2) 0.046(2) 0.0250(19) 0.0063(17) -0.0085(17) -0.021(2)
Sn2 0.02151(13) 0.02453(14) 0.02266(13) -0.00158(9) 0.00033(10) -0.00665(11)
O51 0.0285(14) 0.0339(15) 0.0299(13) -0.0103(11) 0.0012(11) -0.0104(12)
Si11 0.0267(5) 0.0286(6) 0.0240(5) -0.0048(4) -0.0009(4) -0.0098(5)
C51 0.027(2) 0.029(2) 0.0298(19) -0.0080(15) 0.0025(16) -0.0083(17)
C52 0.032(2) 0.049(3) 0.026(2) -0.0039(17) -0.0002(17) -0.011(2)
C53 0.027(2) 0.057(3) 0.045(3) -0.015(2) -0.0035(19) -0.008(2)
C54 0.032(2) 0.060(3) 0.038(2) -0.011(2) 0.0088(19) -0.012(2)
C55 0.044(3) 0.074(3) 0.031(2) -0.005(2) 0.007(2) -0.017(3)
C56 0.030(2) 0.062(3) 0.027(2) -0.0005(19) -0.0019(17) -0.014(2)
C57 0.029(2) 0.031(2) 0.0240(18) -0.0006(15) -0.0003(15) -0.0151(17)
C58 0.032(2) 0.040(2) 0.033(2) -0.0040(17) 0.0024(17) -0.0144(19)
C59 0.032(2) 0.035(2) 0.041(2) 0.0068(18) 0.0004(18) -0.0044(19)
C60 0.042(3) 0.045(3) 0.047(3) 0.005(2) -0.017(2) -0.018(2)
C61 0.063(3) 0.051(3) 0.062(3) -0.008(2) -0.028(3) -0.026(3)
C62 0.048(3) 0.032(2) 0.059(3) -0.005(2) -0.022(2) -0.008(2)
C63 0.033(2) 0.028(2) 0.0220(18) -0.0023(15) -0.0019(16) -0.0068(17)
C64 0.043(3) 0.037(2) 0.036(2) -0.0058(18) 0.0009(19) -0.012(2)
C65 0.051(3) 0.033(2) 0.048(3) -0.0081(19) -0.004(2) -0.003(2)
C66 0.065(3) 0.031(2) 0.047(3) 0.0036(19) -0.005(2) -0.017(2)
C67 0.061(3) 0.041(3) 0.068(3) 0.006(2) 0.016(3) -0.019(3)
C68 0.047(3) 0.034(2) 0.062(3) -0.001(2) 0.015(2) -0.010(2)
O71 0.0252(13) 0.0250(13) 0.0205(12) -0.0011(9) 0.0019(10) -0.0115(11)
Si12 0.0262(5) 0.0299(6) 0.0202(5) -0.0006(4) -0.0006(4) -0.0144(5)
C71 0.029(2) 0.035(2) 0.0237(18) -0.0049(15) 0.0004(15) -0.0142(18)
C72 0.032(2) 0.035(2) 0.033(2) -0.0027(17) -0.0009(17) -0.0112(19)
C73 0.033(2) 0.056(3) 0.030(2) -0.0016(19) -0.0084(18) -0.012(2)
C74 0.031(2) 0.079(4) 0.039(2) -0.024(2) -0.0041(19) -0.019(2)
C75 0.041(3) 0.082(4) 0.046(3) -0.018(2) 0.005(2) -0.041(3)
C76 0.049(3) 0.066(3) 0.030(2) -0.0022(19) -0.0003(19) -0.038(3)
C77 0.033(2) 0.029(2) 0.033(2) -0.0019(16) -0.0059(17) -0.0175(18)
C78 0.044(3) 0.032(2) 0.064(3) -0.001(2) 0.008(2) -0.012(2)
C79 0.043(3) 0.040(3) 0.106(4) -0.026(3) 0.015(3) -0.009(2)
C80 0.064(3) 0.027(2) 0.088(4) 0.003(3) -0.032(3) -0.018(3)
C81 0.091(4) 0.032(3) 0.045(3) 0.007(2) -0.020(3) -0.026(3)
C82 0.065(3) 0.035(2) 0.036(2) -0.0018(18) 0.002(2) -0.024(2)
C83 0.031(2) 0.028(2) 0.0195(17) 0.0011(14) 0.0022(15) -0.0168(17)
C84 0.031(2) 0.034(2) 0.0262(19) 0.0063(16) -0.0040(16) -0.0136(18)
C85 0.036(2) 0.033(2) 0.037(2) 0.0015(17) 0.0022(18) -0.0083(19)
C86 0.052(3) 0.026(2) 0.029(2) -0.0037(16) 0.0015(19) -0.014(2)
C87 0.037(2) 0.035(2) 0.0268(19) -0.0004(16) -0.0061(17) -0.0166(19)
C88 0.027(2) 0.031(2) 0.0277(19) -0.0030(15) -0.0007(16) -0.0123(17)

loop_
_atom_type_symbol
_atom_type_description
_atom_type_scat_dispersion_real
_atom_type_scat_dispersion_imag
_atom_type_scat_source
C C 0.0033 0.0016 'International Tables Vol C Tables 4.2.6.8 and 6.1.1.4'
H H 0 0 'International Tables Vol C Tables 4.2.6.8 and 6.1.1.4'
O O 0.0106 0.006 'International Tables Vol C Tables 4.2.6.8 and 6.1.1.4'
Si Si 0.0817 0.0704 'International Tables Vol C Tables 4.2.6.8 and 6.1.1.4'
Sn Sn -0.6537 1.4246 'International Tables Vol C Tables 4.2.6.8 and 6.1.1.4'

loop_
_geom_angle_atom_site_label_1
_geom_angle_atom_site_label_2
_geom_angle_atom_site_label_3
_geom_angle
O1 Sn1 O2 86.45(9)
O1 Sn1 O71 85.59(9)
O2 Sn1 O71 73.46(8)
Si1 O1 Sn1 152.71(16)
O1 Si1 C13 108.62(14)
O1 Si1 C7 111.11(14)
C13 Si1 C7 108.86(15)
O1 Si1 C1 108.87(14)
C13 Si1 C1 110.37(16)
C7 Si1 C1 109.01(15)
C6 C1 C2 117.2(3)
C6 C1 Si1 119.1(3)
C2 C1 Si1 123.6(3)
C3 C2 C1 121.1(4)
C3 C2 H2 119.5
C1 C2 H2 119.5
C4 C3 C2 119.7(4)
C4 C3 H3 120.2
C2 C3 H3 120.2
C3 C4 C5 121.4(4)
C3 C4 H4 119.3
C5 C4 H4 119.3
C4 C5 C6 118.5(4)
C4 C5 H5 120.7
C6 C5 H5 120.7
C1 C6 C5 122.1(4)
C1 C6 H6 118.9
C5 C6 H6 118.9
C12 C7 C8 116.9(3)
C12 C7 Si1 120.9(3)
C8 C7 Si1 122.2(3)
C9 C8 C7 121.1(4)
C9 C8 H8 119.4
C7 C8 H8 119.4
C10 C9 C8 120.9(4)
C10 C9 H9 119.6
C8 C9 H9 119.6
C9 C10 C11 118.7(4)
C9 C10 H10 120.6
C11 C10 H10 120.6
C10 C11 C12 120.0(4)
C10 C11 H11 120
C12 C11 H11 120
C7 C12 C11 122.4(4)
C7 C12 H12 118.8
C11 C12 H12 118.8
C18 C13 C14 116.5(3)
C18 C13 Si1 122.6(2)
C14 C13 Si1 120.9(3)
C15 C14 C13 120.9(3)
C15 C14 H14 119.5
C13 C14 H14 119.5
C16 C15 C14 121.3(3)
C16 C15 H15 119.4
C14 C15 H15 119.4
C15 C16 C17 119.1(4)
C15 C16 H16 120.4
C17 C16 H16 120.4
C18 C17 C16 120.3(3)
C18 C17 H17 119.8
C16 C17 H17 119.8
C17 C18 C13 121.9(3)
C17 C18 H18 119
C13 C18 H18 119
O2 Si2 C27 109.94(14)
O2 Si2 C21 106.13(13)
C27 Si2 C21 111.29(15)
O2 Si2 C33 109.86(13)
C27 Si2 C33 110.08(15)
C21 Si2 C33 109.48(16)
Si2 O2 Sn2 137.75(13)
Si2 O2 Sn1 121.95(13)
Sn2 O2 Sn1 100.17(8)
C26 C21 C22 117.4(3)
C26 C21 Si2 121.5(2)
C22 C21 Si2 121.0(3)
C21 C22 C23 120.5(4)
C21 C22 H22 119.8
C23 C22 H22 119.8
C24 C23 C22 120.9(3)
C24 C23 H23 119.5
C22 C23 H23 119.5
C25 C24 C23 119.3(3)
C25 C24 H24 120.3
C23 C24 H24 120.3
C24 C25 C26 120.0(4)
C24 C25 H25 120
C26 C25 H25 120
C21 C26 C25 121.8(3)
C21 C26 H26 119.1
C25 C26 H26 119.1
C28 C27 C32 117.8(3)
C28 C27 Si2 122.2(3)
C32 C27 Si2 120.0(3)
C29 C28 C27 120.7(4)
C29 C28 H28 119.7
C27 C28 H28 119.7
C30 C29 C28 120.8(4)
C30 C29 H29 119.6
C28 C29 H29 119.6
C29 C30 C31 120.0(4)
C29 C30 H30 120
C31 C30 H30 120
C30 C31 C32 119.2(4)
C30 C31 H31 120.4
C32 C31 H31 120.4
C31 C32 C27 121.5(3)
C31 C32 H32 119.2
C27 C32 H32 119.2
C38 C33 C34 117.5(3)
C38 C33 Si2 121.2(2)
C34 C33 Si2 121.1(3)
C35 C34 C33 121.4(3)
C35 C34 H34 119.3
C33 C34 H34 119.3
C36 C35 C34 119.6(3)
C36 C35 H35 120.2
C34 C35 H35 120.2
C35 C36 C37 120.0(3)
C35 C36 H36 120
C37 C36 H36 120
C38 C37 C36 119.7(3)
C38 C37 H37 120.1
C36 C37 H37 120.1
C37 C38 C33 121.7(3)
C37 C38 H38 119.2
C33 C38 H38 119.2
O51 Sn2 O2 92.56(9)
O51 Sn2 O71 92.85(9)
O2 Sn2 O71 74.28(8)
Si11 O51 Sn2 136.06(15)
O51 Si11 C63 111.57(14)
O51 Si11 C51 110.68(14)
C63 Si11 C51 108.51(17)
O51 Si11 C57 108.99(15)
C63 Si11 C57 107.00(15)
C51 Si11 C57 110.02(15)
C56 C51 C52 116.1(3)
C56 C51 Si11 122.9(3)
C52 C51 Si11 120.9(3)
C53 C52 C51 121.7(3)
C53 C52 H52 119.1
C51 C52 H52 119.1
C54 C53 C52 120.8(4)
C54 C53 H53 119.6
C52 C53 H53 119.6
C55 C54 C53 118.8(4)
C55 C54 H54 120.6
C53 C54 H54 120.6
C54 C55 C56 120.9(4)
C54 C55 H55 119.6
C56 C55 H55 119.6
C51 C56 C55 121.6(4)
C51 C56 H56 119.2
C55 C56 H56 119.2
C58 C57 C62 116.7(3)
C58 C57 Si11 122.9(3)
C62 C57 Si11 120.5(3)
C57 C58 C59 121.8(3)
C57 C58 H58 119.1
C59 C58 H58 119.1
C60 C59 C58 120.2(4)
C60 C59 H59 119.9
C58 C59 H59 119.9
C61 C60 C59 119.4(4)
C61 C60 H60 120.3
C59 C60 H60 120.3
C60 C61 C62 120.5(4)
C60 C61 H61 119.7
C62 C61 H61 119.7
C57 C62 C61 121.5(4)
C57 C62 H62 119.3
C61 C62 H62 119.3
C64 C63 C68 116.3(4)
C64 C63 Si11 124.9(3)
C68 C63 Si11 118.8(3)
C63 C64 C65 122.6(4)
C63 C64 H64 118.7
C65 C64 H64 118.7
C66 C65 C64 119.5(4)
C66 C65 H65 120.2
C64 C65 H65 120.2
C65 C66 C67 120.0(4)
C65 C66 H66 120
C67 C66 H66 120
C66 C67 C68 120.1(4)
C66 C67 H67 120
C68 C67 H67 120
C67 C68 C63 121.4(4)
C67 C68 H68 119.3
C63 C68 H68 119.3
Si12 O71 Sn2 142.51(14)
Si12 O71 Sn1 118.43(12)
Sn2 O71 Sn1 98.93(8)
O71 Si12 C77 111.56(14)
O71 Si12 C71 109.58(13)
C77 Si12 C71 112.91(15)
O71 Si12 C83 104.20(13)
C77 Si12 C83 107.71(16)
C71 Si12 C83 110.51(16)
C72 C71 C76 118.1(3)
C72 C71 Si12 122.6(3)
C76 C71 Si12 119.3(3)
C73 C72 C71 120.6(3)
C73 C72 H72 119.7
C71 C72 H72 119.7
C74 C73 C72 120.9(4)
C74 C73 H73 119.5
C72 C73 H73 119.5
C75 C74 C73 119.4(4)
C75 C74 H74 120.3
C73 C74 H74 120.3
C74 C75 C76 120.5(4)
C74 C75 H75 119.8
C76 C75 H75 119.8
C75 C76 C71 120.6(4)
C75 C76 H76 119.7
C71 C76 H76 119.7
C78 C77 C82 116.4(4)
C78 C77 Si12 124.4(3)
C82 C77 Si12 119.2(3)
C79 C78 C77 121.8(4)
C79 C78 H78 119.1
C77 C78 H78 119.1
C80 C79 C78 120.4(5)
C80 C79 H79 119.8
C78 C79 H79 119.8
C81 C80 C79 118.9(5)
C81 C80 H80 120.5
C79 C80 H80 120.5
C80 C81 C82 120.8(4)
C80 C81 H81 119.6
C82 C81 H81 119.6
C81 C82 C77 121.6(5)
C81 C82 H82 119.2
C77 C82 H82 119.2
C84 C83 C88 117.2(3)
C84 C83 Si12 123.9(3)
C88 C83 Si12 118.5(3)
C85 C84 C83 121.8(3)
C85 C84 H84 119.1
C83 C84 H84 119.1
C86 C85 C84 119.6(4)
C86 C85 H85 120.2
C84 C85 H85 120.2
C85 C86 C87 120.4(4)
C85 C86 H86 119.8
C87 C86 H86 119.8
C86 C87 C88 119.7(3)
C86 C87 H87 120.2
C88 C87 H87 120.2
C87 C88 C83 121.2(4)
C87 C88 H88 119.4
C83 C88 H88 119.4

loop_
_geom_bond_atom_site_label_1
_geom_bond_atom_site_label_2
_geom_bond_distance
Sn1 O1 1.999(2)
Sn1 O2 2.179(2)
Sn1 O71 2.202(2)
O1 Si1 1.615(2)
Si1 C13 1.865(4)
Si1 C7 1.878(4)
Si1 C1 1.880(3)
C1 C6 1.391(5)
C1 C2 1.400(5)
C2 C3 1.398(5)
C2 H2 0.95
C3 C4 1.364(6)
C3 H3 0.95
C4 C5 1.381(6)
C4 H4 0.95
C5 C6 1.396(5)
C5 H5 0.95
C6 H6 0.95
C7 C12 1.387(5)
C7 C8 1.399(4)
C8 C9 1.390(5)
C8 H8 0.95
C9 C10 1.381(6)
C9 H9 0.95
C10 C11 1.387(5)
C10 H10 0.95
C11 C12 1.387(5)
C11 H11 0.95
C12 H12 0.95
C13 C18 1.399(5)
C13 C14 1.405(4)
C14 C15 1.387(5)
C14 H14 0.95
C15 C16 1.361(5)
C15 H15 0.95
C16 C17 1.384(5)
C16 H16 0.95
C17 C18 1.378(5)
C17 H17 0.95
C18 H18 0.95
Si2 O2 1.659(2)
Si2 C27 1.867(4)
Si2 C21 1.872(3)
Si2 C33 1.876(3)
O2 Sn2 2.162(2)
C21 C26 1.395(5)
C21 C22 1.397(4)
C22 C23 1.400(5)
C22 H22 0.95
C23 C24 1.384(5)
C23 H23 0.95
C24 C25 1.373(5)
C24 H24 0.95
C25 C26 1.397(5)
C25 H25 0.95
C26 H26 0.95
C27 C28 1.396(4)
C27 C32 1.398(5)
C28 C29 1.387(5)
C28 H28 0.95
C29 C30 1.373(6)
C29 H29 0.95
C30 C31 1.389(5)
C30 H30 0.95
C31 C32 1.393(5)
C31 H31 0.95
C32 H32 0.95
C33 C38 1.397(5)
C33 C34 1.397(4)
C34 C35 1.393(5)
C34 H34 0.95
C35 C36 1.376(5)
C35 H35 0.95
C36 C37 1.398(5)
C36 H36 0.95
C37 C38 1.374(5)
C37 H37 0.95
C38 H38 0.95
Sn2 O51 2.026(2)
Sn2 O71 2.178(2)
O51 Si11 1.622(2)
Si11 C63 1.871(4)
Si11 C51 1.876(4)
Si11 C57 1.878(3)
C51 C56 1.396(5)
C51 C52 1.402(5)
C52 C53 1.392(5)
C52 H52 0.95
C53 C54 1.374(5)
C53 H53 0.95
C54 C55 1.371(6)
C54 H54 0.95
C55 C56 1.397(5)
C55 H55 0.95
C56 H56 0.95
C57 C58 1.386(5)
C57 C62 1.397(5)
C58 C59 1.398(5)
C58 H58 0.95
C59 C60 1.374(5)
C59 H59 0.95
C60 C61 1.367(6)
C60 H60 0.95
C61 C62 1.397(5)
C61 H61 0.95
C62 H62 0.95
C63 C64 1.380(5)
C63 C68 1.407(5)
C64 C65 1.401(5)
C64 H64 0.95
C65 C66 1.368(6)
C65 H65 0.95
C66 C67 1.375(6)
C66 H66 0.95
C67 C68 1.396(5)
C67 H67 0.95
C68 H68 0.95
O71 Si12 1.653(2)
Si12 C77 1.866(4)
Si12 C71 1.874(3)
Si12 C83 1.880(4)
C71 C72 1.394(5)
C71 C76 1.397(5)
C72 C73 1.387(5)
C72 H72 0.95
C73 C74 1.378(5)
C73 H73 0.95
C74 C75 1.373(6)
C74 H74 0.95
C75 C76 1.396(5)
C75 H75 0.95
C76 H76 0.95
C77 C78 1.381(6)
C77 C82 1.396(5)
C78 C79 1.379(6)
C78 H78 0.95
C79 C80 1.377(7)
C79 H79 0.95
C80 C81 1.358(7)
C80 H80 0.95
C81 C82 1.377(6)
C81 H81 0.95
C82 H82 0.95
C83 C84 1.399(5)
C83 C88 1.408(4)
C84 C85 1.383(5)
C84 H84 0.95
C85 C86 1.381(5)
C85 H85 0.95
C86 C87 1.386(5)
C86 H86 0.95
C87 C88 1.388(5)
C87 H87 0.95
C88 H88 0.95

loop_
_geom_torsion_atom_site_label_1
_geom_torsion_atom_site_label_2
_geom_torsion_atom_site_label_3
_geom_torsion_atom_site_label_4
_geom_torsion
O2 Sn1 O1 Si1 -144.2(3)
O71 Sn1 O1 Si1 142.1(3)
Sn1 O1 Si1 C13 -143.1(3)
Sn1 O1 Si1 C7 -23.4(4)
Sn1 O1 Si1 C1 96.7(3)
O1 Si1 C1 C6 57.4(3)
C13 Si1 C1 C6 -61.8(3)
C7 Si1 C1 C6 178.7(3)
O1 Si1 C1 C2 -119.3(3)
C13 Si1 C1 C2 121.6(3)
C7 Si1 C1 C2 2.1(3)
C6 C1 C2 C3 0.0(5)
Si1 C1 C2 C3 176.7(3)
C1 C2 C3 C4 0.1(6)
C2 C3 C4 C5 -0.2(7)
C3 C4 C5 C6 0.0(6)
C2 C1 C6 C5 -0.2(5)
Si1 C1 C6 C5 -177.0(3)
C4 C5 C6 C1 0.1(6)
O1 Si1 C7 C12 47.4(3)
C13 Si1 C7 C12 167.0(2)
C1 Si1 C7 C12 -72.5(3)
O1 Si1 C7 C8 -128.9(3)
C13 Si1 C7 C8 -9.3(3)
C1 Si1 C7 C8 111.1(3)
C12 C7 C8 C9 -0.5(5)
Si1 C7 C8 C9 175.9(2)
C7 C8 C9 C10 0.0(5)
C8 C9 C10 C11 1.1(5)
C9 C10 C11 C12 -1.7(5)
C8 C7 C12 C11 0.0(5)
Si1 C7 C12 C11 -176.6(2)
C10 C11 C12 C7 1.2(5)
O1 Si1 C13 C18 -162.4(3)
C7 Si1 C13 C18 76.5(3)
C1 Si1 C13 C18 -43.1(3)
O1 Si1 C13 C14 20.2(3)
C7 Si1 C13 C14 -100.9(3)
C1 Si1 C13 C14 139.5(3)
C18 C13 C14 C15 -0.5(5)
Si1 C13 C14 C15 177.1(3)
C13 C14 C15 C16 1.2(6)
C14 C15 C16 C17 -1.1(6)
C15 C16 C17 C18 0.3(6)
C16 C17 C18 C13 0.4(6)
C14 C13 C18 C17 -0.3(5)
Si1 C13 C18 C17 -177.9(3)
C27 Si2 O2 Sn2 28.4(2)
C21 Si2 O2 Sn2 148.83(18)
C33 Si2 O2 Sn2 -92.9(2)
C27 Si2 O2 Sn1 -146.66(14)
C21 Si2 O2 Sn1 -26.20(18)
C33 Si2 O2 Sn1 92.06(17)
O1 Sn1 O2 Si2 117.51(14)
O71 Sn1 O2 Si2 -156.04(15)
O1 Sn1 O2 Sn2 -59.09(9)
O71 Sn1 O2 Sn2 27.36(8)
O2 Si2 C21 C26 116.9(3)
C27 Si2 C21 C26 -123.5(3)
C33 Si2 C21 C26 -1.6(3)
O2 Si2 C21 C22 -61.7(3)
C27 Si2 C21 C22 57.9(3)
C33 Si2 C21 C22 179.8(3)
C26 C21 C22 C23 -0.4(5)
Si2 C21 C22 C23 178.2(3)
C21 C22 C23 C24 0.9(6)
C22 C23 C24 C25 -0.8(6)
C23 C24 C25 C26 0.4(5)
C22 C21 C26 C25 0.0(5)
Si2 C21 C26 C25 -178.6(3)
C24 C25 C26 C21 0.0(5)
O2 Si2 C27 C28 129.3(3)
C21 Si2 C27 C28 12.0(3)
C33 Si2 C27 C28 -109.5(3)
O2 Si2 C27 C32 -52.6(3)
C21 Si2 C27 C32 -169.9(3)
C33 Si2 C27 C32 68.5(3)
C32 C27 C28 C29 1.7(5)
Si2 C27 C28 C29 179.8(3)
C27 C28 C29 C30 0.0(6)
C28 C29 C30 C31 -0.3(6)
C29 C30 C31 C32 -1.1(6)
C30 C31 C32 C27 2.8(6)
C28 C27 C32 C31 -3.1(6)
Si2 C27 C32 C31 178.8(3)
O2 Si2 C33 C38 -34.8(3)
C27 Si2 C33 C38 -156.0(3)
C21 Si2 C33 C38 81.4(3)
O2 Si2 C33 C34 149.2(3)
C27 Si2 C33 C34 28.0(4)
C21 Si2 C33 C34 -94.6(3)
C38 C33 C34 C35 0.5(6)
Si2 C33 C34 C35 176.6(3)
C33 C34 C35 C36 -0.4(6)
C34 C35 C36 C37 0.1(6)
C35 C36 C37 C38 -0.1(7)
C36 C37 C38 C33 0.3(7)
C34 C33 C38 C37 -0.5(6)
Si2 C33 C38 C37 -176.6(3)
Si2 O2 Sn2 O51 64.48(18)
Sn1 O2 Sn2 O51 -119.81(9)
Si2 O2 Sn2 O71 156.73(19)
Sn1 O2 Sn2 O71 -27.57(8)
O2 Sn2 O51 Si11 -152.80(19)
O71 Sn2 O51 Si11 132.82(19)
Sn2 O51 Si11 C63 -69.2(2)
Sn2 O51 Si11 C51 51.7(2)
Sn2 O51 Si11 C57 172.86(18)
O51 Si11 C51 C56 120.6(3)
C63 Si11 C51 C56 -116.7(3)
C57 Si11 C51 C56 0.1(4)
O51 Si11 C51 C52 -60.4(3)
C63 Si11 C51 C52 62.3(3)
C57 Si11 C51 C52 179.0(3)
C56 C51 C52 C53 -0.6(6)
Si11 C51 C52 C53 -179.7(3)
C51 C52 C53 C54 1.8(6)
C52 C53 C54 C55 -1.6(7)
C53 C54 C55 C56 0.2(7)
C52 C51 C56 C55 -0.8(6)
Si11 C51 C56 C55 178.3(3)
C54 C55 C56 C51 1.0(7)
O51 Si11 C57 C58 -21.4(3)
C63 Si11 C57 C58 -142.2(3)
C51 Si11 C57 C58 100.1(3)
O51 Si11 C57 C62 158.3(3)
C63 Si11 C57 C62 37.6(4)
C51 Si11 C57 C62 -80.1(3)
C62 C57 C58 C59 0.0(5)
Si11 C57 C58 C59 179.8(3)
C57 C58 C59 C60 0.1(6)
C58 C59 C60 C61 -0.3(6)
C59 C60 C61 C62 0.3(7)
C58 C57 C62 C61 0.0(6)
Si11 C57 C62 C61 -179.8(3)
C60 C61 C62 C57 -0.2(7)
O51 Si11 C63 C64 124.3(3)
C51 Si11 C63 C64 2.1(3)
C57 Si11 C63 C64 -116.5(3)
O51 Si11 C63 C68 -58.2(3)
C51 Si11 C63 C68 179.6(3)
C57 Si11 C63 C68 60.9(3)
C68 C63 C64 C65 0.5(5)
Si11 C63 C64 C65 178.0(3)
C63 C64 C65 C66 1.2(6)
C64 C65 C66 C67 -1.0(6)
C65 C66 C67 C68 -0.8(7)
C66 C67 C68 C63 2.6(7)
C64 C63 C68 C67 -2.3(6)
Si11 C63 C68 C67 180.0(3)
O51 Sn2 O71 Si12 -65.7(2)
O2 Sn2 O71 Si12 -157.6(2)
O51 Sn2 O71 Sn1 119.00(9)
O2 Sn2 O71 Sn1 27.14(8)
O1 Sn1 O71 Si12 -116.17(14)
O2 Sn1 O71 Si12 156.24(15)
O1 Sn1 O71 Sn2 60.57(9)
O2 Sn1 O71 Sn2 -27.03(8)
Sn2 O71 Si12 C77 -39.1(2)
Sn1 O71 Si12 C77 135.57(15)
Sn2 O71 Si12 C71 86.7(2)
Sn1 O71 Si12 C71 -98.63(16)
Sn2 O71 Si12 C83 -155.1(2)
Sn1 O71 Si12 C83 19.64(18)
O71 Si12 C71 C72 -3.4(4)
C77 Si12 C71 C72 121.6(3)
C83 Si12 C71 C72 -117.7(3)
O71 Si12 C71 C76 176.2(3)
C77 Si12 C71 C76 -58.8(4)
C83 Si12 C71 C76 61.9(4)
C76 C71 C72 C73 -1.5(6)
Si12 C71 C72 C73 178.2(3)
C71 C72 C73 C74 -0.5(7)
C72 C73 C74 C75 0.9(7)
C73 C74 C75 C76 0.7(7)
C74 C75 C76 C71 -2.8(7)
C72 C71 C76 C75 3.1(6)
Si12 C71 C76 C75 -176.5(3)
O71 Si12 C77 C78 37.4(3)
C71 Si12 C77 C78 -86.6(3)
C83 Si12 C77 C78 151.1(3)
O71 Si12 C77 C82 -144.1(3)
C71 Si12 C77 C82 92.0(3)
C83 Si12 C77 C82 -30.3(3)
C82 C77 C78 C79 0.6(6)
Si12 C77 C78 C79 179.1(3)
C77 C78 C79 C80 1.0(6)
C78 C79 C80 C81 -2.1(7)
C79 C80 C81 C82 1.7(6)
C80 C81 C82 C77 -0.1(6)
C78 C77 C82 C81 -1.0(5)
Si12 C77 C82 C81 -179.6(3)
O71 Si12 C83 C84 -105.4(3)
C77 Si12 C83 C84 136.0(3)
C71 Si12 C83 C84 12.2(3)
O71 Si12 C83 C88 67.3(3)
C77 Si12 C83 C88 -51.3(3)
C71 Si12 C83 C88 -175.1(2)
C88 C83 C84 C85 -0.3(5)
Si12 C83 C84 C85 172.6(3)
C83 C84 C85 C86 -1.0(5)
C84 C85 C86 C87 1.6(5)
C85 C86 C87 C88 -1.0(5)
C86 C87 C88 C83 -0.3(5)
C84 C83 C88 C87 0.9(5)
Si12 C83 C88 C87 -172.3(3)

loop_
_platon_squeeze_void_nr
_platon_squeeze_void_average_x
_platon_squeeze_void_average_y
_platon_squeeze_void_average_z
_platon_squeeze_void_volume
_platon_squeeze_void_count_electrons
_platon_squeeze_void_content
1 0.190 0.337 0.208 217 33 ' '
2 -0.190 0.663 0.792 217 33 ' '
